data_7128307
loop_
_publ_author_name
'Hauser, Adrian'
'M\"unzfeld, Luca'
'Roesky, Peter W.'

_publ_section_title
;
 Reactivity of mono- and divalent aluminium compounds towards group 15
 nanoparticles.
;
_journal_issue 45
_journal_name_full 'Chemical communications (Cambridge, England)'
_journal_page_first 5503
_journal_page_last 5506
_journal_paper_doi 10.1039/d1cc01475g
_journal_volume 57
_journal_year 2021
_chemical_formula_moiety 'C30 H45 Al3 As1 I3'
_chemical_formula_sum 'C30 H45 Al3 As I3'
_chemical_formula_weight 942.22
_space_group_crystal_system trigonal
_space_group_IT_number 146
_space_group_name_Hall 'R 3'
_space_group_name_H-M_alt 'R 3 :H'
_atom_sites_solution_hydrogens geom
_atom_sites_solution_primary iterative
_audit_creation_date 2021-03-08
_audit_creation_method
;
Olex2 1.3
(compiled 2020.11.12 svn.r5f609507 for OlexSys, GUI svn.r6272)
;
_audit_update_record
;
2021-03-18 deposited with the CCDC.	2021-05-06 downloaded from the CCDC.
;
_cell_angle_alpha 90
_cell_angle_beta 90
_cell_angle_gamma 120
_cell_formula_units_Z 3
_cell_length_a 18.8354(10)
_cell_length_b 18.8354(10)
_cell_length_c 8.3709(6)
_cell_measurement_reflns_used 14835
_cell_measurement_temperature 150
_cell_measurement_theta_max 29.58
_cell_measurement_theta_min 2.16
_cell_volume 2571.9(3)
_computing_cell_refinement
;
X-Area Recipe 1.33.0.0 (STOE, 2015)
;
_computing_data_collection
;
X-Area WinXpose 2.0.22.0 (STOE, 2016)
;
_computing_data_reduction
;
X-Area Integrate 1.73.1.0 (STOE, 2018)
X-Area LANA 1.73.2.0 (STOE, 2018)
;
_computing_molecular_graphics 'Olex2 1.3 (Dolomanov et al., 2009)'
_computing_publication_material
;
STOE & Cie GmbH, X-Area, software package for collecting single-crystal or
multi-domain crystal data on STOE area-detector diffractometers, for image 
processing, for the correction and scaling of reflection intensities and 
for outlier rejection, version 1.84, Darmstadt 2018
;
_computing_structure_refinement 'SHELXL 2018/3 (Sheldrick, 2015)'
_computing_structure_solution 'olex2.solve 1.3 (Bourhis et al., 2015)'
_diffrn_ambient_temperature 150
_diffrn_detector 'image plate (34 cm diameter)'
_diffrn_detector_area_resol_mean 6.67
_diffrn_detector_type 'STOE Imaging Plate'
_diffrn_measured_fraction_theta_full 1.000
_diffrn_measured_fraction_theta_max 0.999
_diffrn_measurement_details
;
 211 frames, detector distance = 100 mm
;
_diffrn_measurement_device '2-circle diffractometer'
_diffrn_measurement_device_type 'STOE IPDS II'
_diffrn_measurement_method 'rotation method, \w scans'
_diffrn_radiation_collimation '0.5 mm diameter, multiple pinhole'
_diffrn_radiation_monochromator 'plane graphite'
_diffrn_radiation_polarisn_norm 0
_diffrn_radiation_probe x-ray
_diffrn_radiation_type 'Mo K\a'
_diffrn_radiation_wavelength 0.71073
_diffrn_reflns_av_R_equivalents 0.0200
_diffrn_reflns_av_unetI/netI 0.0237
_diffrn_reflns_Laue_measured_fraction_full 1.000
_diffrn_reflns_Laue_measured_fraction_max 0.999
_diffrn_reflns_limit_h_max 21
_diffrn_reflns_limit_h_min -26
_diffrn_reflns_limit_k_max 26
_diffrn_reflns_limit_k_min -24
_diffrn_reflns_limit_l_max 11
_diffrn_reflns_limit_l_min -11
_diffrn_reflns_number 8317
_diffrn_reflns_point_group_measured_fraction_full 1.000
_diffrn_reflns_point_group_measured_fraction_max 0.997
_diffrn_reflns_theta_full 25.242
_diffrn_reflns_theta_max 29.432
_diffrn_reflns_theta_min 2.162
_diffrn_source 'sealed X-ray tube, 12 x 0.4 mm long-fine focus'
_diffrn_source_current 40
_diffrn_source_power 2.000
_diffrn_source_voltage 50
_exptl_absorpt_coefficient_mu 3.787
_exptl_absorpt_correction_T_max 0.5083
_exptl_absorpt_correction_T_min 0.2000
_exptl_absorpt_correction_type multi-scan
_exptl_absorpt_process_details
;
STOE X-Red32, absorption correction by Gaussian integration, analogous to
P. Coppens, "The Evaluation of Absorption and Extinction in Single-Crystal
Structure Analysis", published in: F. R. Ahmed (Editor), "Crystallographic
Computing", Munksgaard, Copenhagen (1970), 255 - 270.
Afterwards scaling of reflection intensities was performed within STOE LANA.
J. Koziskova, F. Hahn, J. Richter, J. Kozisek, "Comparison of different
absorption corrections on the model structure of tetrakis(\m~2~-acetato)-
diaqua-di-copper(II)", Acta Chimica Slovaca, vol. 9, no. 2, 2016, pp. 136 - 140.
;
_exptl_crystal_colour 'clear yellow'
_exptl_crystal_colour_lustre clear
_exptl_crystal_colour_primary yellow
_exptl_crystal_density_diffrn 1.825
_exptl_crystal_density_method 'not measured'
_exptl_crystal_description rod
_exptl_crystal_F_000 1368
_exptl_crystal_size_max 0.316
_exptl_crystal_size_mid 0.199
_exptl_crystal_size_min 0.126
_refine_diff_density_max 0.320
_refine_diff_density_min -0.603
_refine_diff_density_rms 0.072
_refine_ls_abs_structure_details
;
 Refined as an inversion twin.
;
_refine_ls_abs_structure_Flack 0.441(16)
_refine_ls_extinction_method none
_refine_ls_goodness_of_fit_ref 1.069
_refine_ls_hydrogen_treatment constr
_refine_ls_matrix_type full
_refine_ls_number_parameters 118
_refine_ls_number_reflns 3182
_refine_ls_number_restraints 1
_refine_ls_restrained_S_all 1.069
_refine_ls_R_factor_all 0.0231
_refine_ls_R_factor_gt 0.0209
_refine_ls_shift/su_max 0.001
_refine_ls_shift/su_mean 0.000
_refine_ls_structure_factor_coef Fsqd
_refine_ls_weighting_details 'w=1/[\s^2^(Fo^2^)+(0.0289P)^2^] where P=(Fo^2^+2Fc^2^)/3'
_refine_ls_weighting_scheme calc
_refine_ls_wR_factor_gt 0.0473
_refine_ls_wR_factor_ref 0.0476
_reflns_d_resolution_high 0.723
_reflns_d_resolution_low 9.418
_reflns_Friedel_coverage 0.996
_reflns_Friedel_fraction_full 1.000
_reflns_Friedel_fraction_max 0.996
_reflns_limit_h_max 21
_reflns_limit_h_min -26
_reflns_limit_k_max 26
_reflns_limit_k_min -24
_reflns_limit_l_max 11
_reflns_limit_l_min -11
_reflns_number_gt 3008
_reflns_number_total 3182
_reflns_threshold_expression 'I > 2\s(I)'
_cod_data_source_file d1cc01475g2.cif
_cod_data_source_block ah02
_cod_depositor_comments 'Adding full bibliography for 7128306--7128309.cif.'
_cod_original_sg_symbol_H-M 'R 3'
_cod_database_code 7128307
_shelx_shelxl_version_number 2018/3
_publ_section_exptl
;
Any special experimental details
;
_shelx_space_group_comment
;
The symmetry employed for this shelxl refinement is uniquely defined
by the following loop, which should always be used as a source of
symmetry information in preference to the above space-group names.
They are only intended as comments.
;
_shelx_estimated_absorpt_t_max 0.647
_shelx_estimated_absorpt_t_min 0.381
_olex2_refinement_description
;
1. Twinned data refinement
 Scales: 0.559(16)
 0.441(16)
2. Fixed Uiso
 At 1.5 times of:
  All C(H,H,H) groups
3.a Idealised Me refined as rotating group:
 C7(H7A,H7B,H7C), C8(H8A,H8B,H8C), C10(H10A,H10B,H10C), C9(H9A,H9B,H9C),
 C6(H6A,H6B,H6C)
;
_olex2_diffrn_ambient_temperature_device 'Oxford Cryosystems'
_olex2_submission_special_instructions 'No special instructions were received'

loop_
_space_group_symop_operation_xyz
'x, y, z'
'-y, x-y, z'
'-x+y, -x, z'
'x+2/3, y+1/3, z+1/3'
'-y+2/3, x-y+1/3, z+1/3'
'-x+y+2/3, -x+1/3, z+1/3'
'x+1/3, y+2/3, z+2/3'
'-y+1/3, x-y+2/3, z+2/3'
'-x+y+1/3, -x+2/3, z+2/3'

loop_
_atom_site_label
_atom_site_type_symbol
_atom_site_fract_x
_atom_site_fract_y
_atom_site_fract_z
_atom_site_U_iso_or_equiv
_atom_site_adp_type
_atom_site_occupancy
_atom_site_site_symmetry_order
_atom_site_calc_flag
_atom_site_refinement_flags_posn
_atom_site_refinement_flags_adp
_atom_site_refinement_flags_occupancy
_atom_site_disorder_assembly
_atom_site_disorder_group
I1 I 0.43548(2) 0.80461(2) 0.18765(3) 0.02827(8) Uani 1 1 d . . . . .
As1 As 0.333333 0.666667 0.57358(7) 0.01884(13) Uani 1 3 d S T P . .
Al1 Al 0.45501(7) 0.71327(8) 0.41437(15) 0.0268(3) Uani 1 1 d . . . . .
C3 C 0.5348(2) 0.6652(3) 0.5240(5) 0.0250(8) Uani 1 1 d . . . . .
C4 C 0.5697(2) 0.7167(3) 0.3869(5) 0.0314(9) Uani 1 1 d . . . . .
C7 C 0.4962(4) 0.6826(5) 0.8104(6) 0.0508(16) Uani 1 1 d . . . . .
H7A H 0.466619 0.710278 0.845652 0.076 Uiso 1 1 calc R U . . .
H7B H 0.540480 0.694238 0.885991 0.076 Uiso 1 1 calc R U . . .
H7C H 0.458313 0.623325 0.805944 0.076 Uiso 1 1 calc R U . . .
C8 C 0.5116(4) 0.5772(4) 0.5325(7) 0.0471(13) Uani 1 1 d . . . . .
H8A H 0.477726 0.552065 0.627366 0.071 Uiso 1 1 calc R U . . .
H8B H 0.561297 0.572917 0.538988 0.071 Uiso 1 1 calc R U . . .
H8C H 0.480568 0.548663 0.436576 0.071 Uiso 1 1 calc R U . . .
C5 C 0.5883(3) 0.7965(3) 0.4310(6) 0.0431(13) Uani 1 1 d . . . . .
C2 C 0.5316(2) 0.7130(3) 0.6485(5) 0.0276(8) Uani 1 1 d . . . . .
C1 C 0.5636(3) 0.7946(3) 0.5908(7) 0.0400(12) Uani 1 1 d . . . . .
C10 C 0.6353(3) 0.8713(4) 0.3287(11) 0.088(3) Uani 1 1 d . . . . .
H10A H 0.620836 0.856690 0.216290 0.131 Uiso 1 1 calc R U . . .
H10B H 0.694263 0.892861 0.343076 0.131 Uiso 1 1 calc R U . . .
H10C H 0.621621 0.913156 0.359912 0.131 Uiso 1 1 calc R U . . .
C9 C 0.5965(4) 0.6919(5) 0.2375(6) 0.062(2) Uani 1 1 d . . . . .
H9A H 0.559691 0.633355 0.217256 0.093 Uiso 1 1 calc R U . . .
H9B H 0.652637 0.702407 0.251368 0.093 Uiso 1 1 calc R U . . .
H9C H 0.594673 0.723764 0.146673 0.093 Uiso 1 1 calc R U . . .
C6 C 0.5707(5) 0.8644(5) 0.6893(10) 0.082(3) Uani 1 1 d . . . . .
H6A H 0.578234 0.909184 0.618725 0.123 Uiso 1 1 calc R U . . .
H6B H 0.617955 0.883985 0.761125 0.123 Uiso 1 1 calc R U . . .
H6C H 0.520689 0.845775 0.752519 0.123 Uiso 1 1 calc R U . . .

loop_
_atom_site_aniso_label
_atom_site_aniso_U_11
_atom_site_aniso_U_22
_atom_site_aniso_U_33
_atom_site_aniso_U_23
_atom_site_aniso_U_13
_atom_site_aniso_U_12
I1 0.02784(15) 0.02535(14) 0.03045(12) 0.00754(11) 0.00010(12) 0.01241(12)
As1 0.0198(2) 0.0198(2) 0.0170(3) 0.000 0.000 0.00988(10)
Al1 0.0182(6) 0.0330(7) 0.0303(7) 0.0045(5) 0.0018(5) 0.0135(5)
C3 0.0208(18) 0.030(2) 0.0275(19) -0.0007(16) -0.0045(14) 0.0151(17)
C4 0.0168(18) 0.051(3) 0.0257(19) 0.0052(18) -0.0004(14) 0.0160(19)
C7 0.044(3) 0.090(5) 0.025(2) -0.001(2) -0.0031(19) 0.038(3)
C8 0.047(3) 0.043(3) 0.057(3) -0.004(3) -0.016(3) 0.027(3)
C5 0.020(2) 0.042(3) 0.056(3) 0.018(2) -0.011(2) 0.007(2)
C2 0.0197(18) 0.042(2) 0.0234(18) -0.0032(17) -0.0047(14) 0.0176(18)
C1 0.029(2) 0.036(3) 0.061(3) -0.017(2) -0.023(2) 0.020(2)
C10 0.022(3) 0.069(5) 0.131(7) 0.059(5) -0.019(3) -0.007(3)
C9 0.037(3) 0.133(7) 0.029(2) 0.001(3) 0.002(2) 0.051(4)
C6 0.079(5) 0.065(5) 0.128(7) -0.057(5) -0.062(5) 0.055(4)

loop_
_atom_type_symbol
_atom_type_description
_atom_type_scat_dispersion_real
_atom_type_scat_dispersion_imag
_atom_type_scat_source
C C 0.0033 0.0016 'International Tables Vol C Tables 4.2.6.8 and 6.1.1.4'
H H 0.0000 0.0000 'International Tables Vol C Tables 4.2.6.8 and 6.1.1.4'
Al Al 0.0645 0.0514 'International Tables Vol C Tables 4.2.6.8 and 6.1.1.4'
As As 0.0499 2.0058 'International Tables Vol C Tables 4.2.6.8 and 6.1.1.4'
I I -0.4742 1.8119 'International Tables Vol C Tables 4.2.6.8 and 6.1.1.4'

loop_
_exptl_crystal_face_index_h
_exptl_crystal_face_index_k
_exptl_crystal_face_index_l
_exptl_crystal_face_perp_dist
30 -21 1 0.1231
30 23 0 0.0667
-9 -30 -1 0.0810
7 6 15 0.2315
14 -15 -30 0.2538
-30 19 0 0.0881
18 -30 5 0.1357

loop_
_geom_angle_atom_site_label_1
_geom_angle_atom_site_label_2
_geom_angle_atom_site_label_3
_geom_angle
_geom_angle_site_symmetry_1
_geom_angle_site_symmetry_3
_geom_angle_publ_flag
Al1 As1 Al1 92.27(4) 2_665 3_565 ?
Al1 As1 Al1 92.27(4) 2_665 . ?
Al1 As1 Al1 92.27(4) 3_565 . ?
As1 Al1 I1 102.29(5) . . ?
As1 Al1 C2 90.62(10) . . ?
C3 Al1 I1 148.62(12) . . ?
C3 Al1 As1 109.05(12) . . ?
C3 Al1 C2 34.19(14) . . ?
C3 Al1 C1 58.74(16) . . ?
C4 Al1 I1 111.18(12) . . ?
C4 Al1 As1 146.43(13) . . ?
C4 Al1 C3 37.44(15) . . ?
C4 Al1 C5 37.9(2) . . ?
C4 Al1 C2 59.76(14) . . ?
C4 Al1 C1 60.93(18) . . ?
C5 Al1 I1 93.49(13) . . ?
C5 Al1 As1 139.82(17) . . ?
C5 Al1 C3 61.15(17) . . ?
C5 Al1 C2 58.97(16) . . ?
C5 Al1 C1 35.8(2) . . ?
C2 Al1 I1 146.56(12) . . ?
C1 Al1 I1 112.02(15) . . ?
C1 Al1 As1 104.37(16) . . ?
C1 Al1 C2 34.55(18) . . ?
C4 C3 Al1 65.3(2) . . ?
C4 C3 C8 124.8(4) . . ?
C8 C3 Al1 124.9(3) . . ?
C2 C3 Al1 78.3(2) . . ?
C2 C3 C4 108.3(4) . . ?
C2 C3 C8 126.7(4) . . ?
C3 C4 Al1 77.2(2) . . ?
C3 C4 C9 124.5(5) . . ?
C5 C4 Al1 73.3(3) . . ?
C5 C4 C3 107.3(4) . . ?
C5 C4 C9 127.1(5) . . ?
C9 C4 Al1 124.7(3) . . ?
H7A C7 H7B 109.5 . . ?
H7A C7 H7C 109.5 . . ?
H7B C7 H7C 109.5 . . ?
C2 C7 H7A 109.5 . . ?
C2 C7 H7B 109.5 . . ?
C2 C7 H7C 109.5 . . ?
C3 C8 H8A 109.5 . . ?
C3 C8 H8B 109.5 . . ?
C3 C8 H8C 109.5 . . ?
H8A C8 H8B 109.5 . . ?
H8A C8 H8C 109.5 . . ?
H8B C8 H8C 109.5 . . ?
C4 C5 Al1 68.7(3) . . ?
C4 C5 C10 124.4(6) . . ?
C1 C5 Al1 78.3(3) . . ?
C1 C5 C4 108.5(4) . . ?
C1 C5 C10 126.7(7) . . ?
C10 C5 Al1 124.0(4) . . ?
C3 C2 Al1 67.5(2) . . ?
C3 C2 C7 125.8(5) . . ?
C3 C2 C1 108.1(4) . . ?
C7 C2 Al1 125.5(3) . . ?
C1 C2 Al1 69.9(2) . . ?
C1 C2 C7 126.0(5) . . ?
C5 C1 Al1 65.9(3) . . ?
C5 C1 C2 107.7(4) . . ?
C5 C1 C6 128.0(6) . . ?
C2 C1 Al1 75.6(3) . . ?
C2 C1 C6 124.3(6) . . ?
C6 C1 Al1 125.6(4) . . ?
C5 C10 H10A 109.5 . . ?
C5 C10 H10B 109.5 . . ?
C5 C10 H10C 109.5 . . ?
H10A C10 H10B 109.5 . . ?
H10A C10 H10C 109.5 . . ?
H10B C10 H10C 109.5 . . ?
C4 C9 H9A 109.5 . . ?
C4 C9 H9B 109.5 . . ?
C4 C9 H9C 109.5 . . ?
H9A C9 H9B 109.5 . . ?
H9A C9 H9C 109.5 . . ?
H9B C9 H9C 109.5 . . ?
C1 C6 H6A 109.5 . . ?
C1 C6 H6B 109.5 . . ?
C1 C6 H6C 109.5 . . ?
H6A C6 H6B 109.5 . . ?
H6A C6 H6C 109.5 . . ?
H6B C6 H6C 109.5 . . ?

loop_
_geom_bond_atom_site_label_1
_geom_bond_atom_site_label_2
_geom_bond_distance
_geom_bond_site_symmetry_2
_geom_bond_publ_flag
I1 Al1 2.7074(13) . ?
As1 Al1 2.4058(13) 3_565 ?
As1 Al1 2.4059(13) 2_665 ?
As1 Al1 2.4058(13) . ?
Al1 C3 2.298(4) . ?
Al1 C4 2.141(4) . ?
Al1 C5 2.201(5) . ?
Al1 C2 2.436(4) . ?
Al1 C1 2.361(5) . ?
C3 C4 1.432(6) . ?
C3 C8 1.490(7) . ?
C3 C2 1.397(6) . ?
C4 C5 1.411(8) . ?
C4 C9 1.508(7) . ?
C7 H7A 0.9800 . ?
C7 H7B 0.9800 . ?
C7 H7C 0.9800 . ?
C7 C2 1.492(7) . ?
C8 H8A 0.9800 . ?
C8 H8B 0.9800 . ?
C8 H8C 0.9800 . ?
C5 C1 1.410(8) . ?
C5 C10 1.502(8) . ?
C2 C1 1.426(7) . ?
C1 C6 1.501(8) . ?
C10 H10A 0.9800 . ?
C10 H10B 0.9800 . ?
C10 H10C 0.9800 . ?
C9 H9A 0.9800 . ?
C9 H9B 0.9800 . ?
C9 H9C 0.9800 . ?
C6 H6A 0.9800 . ?
C6 H6B 0.9800 . ?
C6 H6C 0.9800 . ?

loop_
_geom_torsion_atom_site_label_1
_geom_torsion_atom_site_label_2
_geom_torsion_atom_site_label_3
_geom_torsion_atom_site_label_4
_geom_torsion
_geom_torsion_site_symmetry_1
_geom_torsion_site_symmetry_2
_geom_torsion_site_symmetry_3
_geom_torsion_site_symmetry_4
_geom_torsion_publ_flag
Al1 C3 C4 C5 67.8(3) . . . . ?
Al1 C3 C4 C9 -123.5(5) . . . . ?
Al1 C3 C2 C7 118.4(4) . . . . ?
Al1 C3 C2 C1 -58.2(3) . . . . ?
Al1 C4 C5 C1 68.9(3) . . . . ?
Al1 C4 C5 C10 -117.5(5) . . . . ?
Al1 C5 C1 C2 64.6(3) . . . . ?
Al1 C5 C1 C6 -117.3(5) . . . . ?
Al1 C2 C1 C5 -58.3(3) . . . . ?
Al1 C2 C1 C6 123.5(5) . . . . ?
C3 C4 C5 Al1 -70.4(3) . . . . ?
C3 C4 C5 C1 -1.5(5) . . . . ?
C3 C4 C5 C10 172.1(5) . . . . ?
C3 C2 C1 Al1 56.7(3) . . . . ?
C3 C2 C1 C5 -1.6(5) . . . . ?
C3 C2 C1 C6 -179.8(5) . . . . ?
C4 C3 C2 Al1 58.8(3) . . . . ?
C4 C3 C2 C7 177.2(4) . . . . ?
C4 C3 C2 C1 0.7(5) . . . . ?
C4 C5 C1 Al1 -62.6(3) . . . . ?
C4 C5 C1 C2 1.9(5) . . . . ?
C4 C5 C1 C6 -180.0(5) . . . . ?
C7 C2 C1 Al1 -119.8(4) . . . . ?
C7 C2 C1 C5 -178.1(4) . . . . ?
C7 C2 C1 C6 3.7(7) . . . . ?
C8 C3 C4 Al1 116.6(4) . . . . ?
C8 C3 C4 C5 -175.7(4) . . . . ?
C8 C3 C4 C9 -6.9(7) . . . . ?
C8 C3 C2 Al1 -125.1(5) . . . . ?
C8 C3 C2 C7 -6.7(7) . . . . ?
C8 C3 C2 C1 176.8(4) . . . . ?
C2 C3 C4 Al1 -67.2(3) . . . . ?
C2 C3 C4 C5 0.5(5) . . . . ?
C2 C3 C4 C9 169.3(4) . . . . ?
C10 C5 C1 Al1 124.0(5) . . . . ?
C10 C5 C1 C2 -171.5(5) . . . . ?
C10 C5 C1 C6 6.6(8) . . . . ?
C9 C4 C5 Al1 121.2(5) . . . . ?
C9 C4 C5 C1 -169.9(5) . . . . ?
C9 C4 C5 C10 3.7(8) . . . . ?

loop_
_twin_individual_id
_twin_individual_mass_fraction_refined
1 0.559(16)
2 0.441(16)
